data_4306838
loop_
_publ_author_name
'Simon C. Drew'
'Jason P. Hill'
'Ian Lane'
'Graeme R. Hanson'
'Robert W. Gable'
'Charles G. Young'

_publ_section_title
;
Synthesis, Structural Characterization, and Multifrequency Electron
Paramagnetic Resonance Studies of Mononuclear Thiomolybdenyl Complexes
;
_journal_name_full 'Inorganic Chemistry'
_journal_page_first 2373
_journal_page_last 2387
_journal_paper_doi 10.1021/ic060585j
_journal_volume 46
_journal_year 2007
_chemical_formula_moiety 'C31 H40 B Mo N6 O3 S2'
_chemical_formula_sum 'C31 H40 B Mo N6 O3 S2'
_chemical_formula_weight 715.56
_chemical_name_common Tp*MoO{2-(ethylthio)phenolate}2
_chemical_name_systematic
;
bis{2-(ethylthio)phenolato}{hydrotris(3,5-dimethylpyrazol-1-yl)borato}oxomolybdenum(V)
;
_space_group_IT_number 2
_symmetry_cell_setting triclinic
_symmetry_space_group_name_Hall '-P 1'
_symmetry_space_group_name_H-M 'P -1'
_atom_sites_solution_hydrogens difmap
_atom_sites_solution_primary direct
_atom_sites_solution_secondary difmap
_audit_creation_method SHELXL-97
_cell_angle_alpha 102.347(10)
_cell_angle_beta 96.032(10)
_cell_angle_gamma 110.426(10)
_cell_formula_units_Z 2
_cell_length_a 10.8664(15)
_cell_length_b 11.4769(15)
_cell_length_c 15.069(2)
_cell_measurement_reflns_used 25
_cell_measurement_temperature 293(2)
_cell_measurement_theta_max 12.3
_cell_measurement_theta_min 9.5
_cell_volume 1686.9(4)
_computing_cell_refinement 'CAD-4 Software'
_computing_data_collection 'CAD-4 Software (Enraf-Nonius, 1989)'
_computing_data_reduction 'PROCESS_DATA (Gable et al., 1993)'
_computing_molecular_graphics 'ORTEPII (Johnson, 1976)'
_computing_publication_material SHELXL-97
_computing_structure_refinement 'SHELXL-97 (Sheldrick, 1997)'
_computing_structure_solution 'SHELXS-97 (Sheldrick, 1990)'
_diffrn_ambient_temperature 293(2)
_diffrn_measured_fraction_theta_full 1.000
_diffrn_measured_fraction_theta_max 1.000
_diffrn_measurement_device_type 'Enraf-Nonius CAD-4MachS diffractometer'
_diffrn_measurement_method \w:2\q
_diffrn_radiation_monochromator graphite
_diffrn_radiation_source 'fine-focus sealed tube'
_diffrn_radiation_type MoK\a
_diffrn_radiation_wavelength 0.71073
_diffrn_reflns_av_R_equivalents 0.0141
_diffrn_reflns_av_sigmaI/netI 0.0306
_diffrn_reflns_limit_h_max 12
_diffrn_reflns_limit_h_min -1
_diffrn_reflns_limit_k_max 13
_diffrn_reflns_limit_k_min -13
_diffrn_reflns_limit_l_max 17
_diffrn_reflns_limit_l_min -17
_diffrn_reflns_number 6934
_diffrn_reflns_theta_full 24.98
_diffrn_reflns_theta_max 24.98
_diffrn_reflns_theta_min 2.04
_diffrn_standards_decay_% 2
_diffrn_standards_interval_time 160
_diffrn_standards_number 3
_exptl_absorpt_coefficient_mu 0.553
_exptl_absorpt_correction_T_max 0.9666
_exptl_absorpt_correction_T_min 0.8714
_exptl_absorpt_correction_type gaussian
_exptl_absorpt_process_details '(Sheldrick, 1976)'
_exptl_crystal_colour red
_exptl_crystal_density_diffrn 1.409
_exptl_crystal_density_meas ?
_exptl_crystal_density_method .
_exptl_crystal_description plate
_exptl_crystal_F_000 742
_exptl_crystal_size_max 0.42
_exptl_crystal_size_mid 0.23
_exptl_crystal_size_min 0.06
_refine_diff_density_max 0.302
_refine_diff_density_min -0.381
_refine_diff_density_rms 0.048
_refine_ls_extinction_method none
_refine_ls_goodness_of_fit_ref 1.048
_refine_ls_hydrogen_treatment constr
_refine_ls_matrix_type full
_refine_ls_number_parameters 465
_refine_ls_number_reflns 5912
_refine_ls_number_restraints 44
_refine_ls_restrained_S_all 1.061
_refine_ls_R_factor_all 0.0429
_refine_ls_R_factor_gt 0.0316
_refine_ls_shift/su_max 0.001
_refine_ls_shift/su_mean 0.000
_refine_ls_structure_factor_coef Fsqd
_refine_ls_weighting_details 'calc w=1/[\s^2^(Fo^2^)+(0.0302P)^2^+0.8633P] where P=(Fo^2^+2Fc^2^)/3'
_refine_ls_weighting_scheme calc
_refine_ls_wR_factor_gt 0.0703
_refine_ls_wR_factor_ref 0.0750
_reflns_number_gt 5000
_reflns_number_total 5912
_reflns_threshold_expression >2sigma(I)
_cod_data_source_file ic060585jsi20060406_102313_1.cif
_cod_data_source_block cy_11
_cod_depositor_comments
;
The following automatic conversions were performed:
'_symmetry_cell_setting' value 'Triclinic' changed to 'triclinic'
according to '/home/saulius/struct/CIF-dictionaries/cif_core.dic'
dictionary named 'cif_core.dic' version 2.4.1 from
2010-06-29.

'_exptl_absorpt_correction_type' value 'Gaussian' changed to
'gaussian' according to
'/home/saulius/struct/CIF-dictionaries/cif_core.dic' dictionary named
'cif_core.dic' version 2.4.1 from 2010-06-29.

Automatic conversion script
Id: cif_fix_enum 1527 2010-12-29 10:47:43Z saulius 
;
_cod_database_code 4306838

loop_
_symmetry_equiv_pos_as_xyz
'x, y, z'
'-x, -y, -z'

loop_
_atom_site_label
_atom_site_type_symbol
_atom_site_fract_x
_atom_site_fract_y
_atom_site_fract_z
_atom_site_U_iso_or_equiv
_atom_site_adp_type
_atom_site_occupancy
_atom_site_symmetry_multiplicity
_atom_site_calc_flag
_atom_site_refinement_flags
_atom_site_disorder_assembly
_atom_site_disorder_group
Mo Mo 0.33175(2) 0.24709(2) 0.287491(16) 0.03842(8) Uani 1 1 d . . .
O1 O 0.34422(19) 0.27970(19) 0.40260(13) 0.0517(5) Uani 1 1 d . . .
N11 N 0.2604(2) 0.1980(2) 0.13099(15) 0.0416(5) Uani 1 1 d . . .
N12 N 0.1433(2) 0.2084(2) 0.09579(14) 0.0416(5) Uani 1 1 d . . .
C11 C 0.4347(3) 0.1298(3) 0.0672(2) 0.0594(8) Uani 1 1 d . . .
H11A H 0.4589 0.1138 0.0076 0.093(13) Uiso 1 1 calc R . .
H11B H 0.4219 0.0561 0.0910 0.100(14) Uiso 1 1 calc R . .
H11C H 0.5049 0.2042 0.1089 0.129(18) Uiso 1 1 calc R . .
C12 C 0.3076(3) 0.1534(3) 0.05782(19) 0.0445(6) Uani 1 1 d . . .
C13 C 0.2213(3) 0.1352(3) -0.02293(19) 0.0508(7) Uani 1 1 d . . .
H13 H 0.2309 0.1052 -0.0832 0.066(10) Uiso 1 1 calc R . .
C14 C 0.1190(3) 0.1700(3) 0.00291(19) 0.0466(7) Uani 1 1 d . . .
C15 C -0.0022(3) 0.1659(4) -0.0562(2) 0.0651(9) Uani 1 1 d . . .
H15A H 0.0068 0.2522 -0.0561 0.107(15) Uiso 1 1 calc R . .
H15B H -0.0801 0.1262 -0.0321 0.110(15) Uiso 1 1 calc R . .
H15C H -0.0115 0.1167 -0.1184 0.099(13) Uiso 1 1 calc R . .
N21 N 0.1184(2) 0.1341(2) 0.27062(16) 0.0442(5) Uani 1 1 d . . .
N22 N 0.0249(2) 0.1684(2) 0.22588(15) 0.0439(5) Uani 1 1 d . . .
C21 C 0.1240(4) -0.0106(4) 0.3709(3) 0.0778(11) Uani 1 1 d . . .
H21A H 0.0636 -0.0588 0.4041 0.107(14) Uiso 1 1 calc R . .
H21B H 0.1997 0.0562 0.4141 0.105(15) Uiso 1 1 calc R . .
H21C H 0.1540 -0.0673 0.3304 0.119(18) Uiso 1 1 calc R . .
C22 C 0.0535(3) 0.0486(3) 0.3150(2) 0.0537(7) Uani 1 1 d . . .
C23 C -0.0805(3) 0.0295(3) 0.2996(2) 0.0613(8) Uani 1 1 d . . .
H23 H -0.1475 -0.0249 0.3224 0.062(9) Uiso 1 1 calc R . .
C24 C -0.0962(3) 0.1062(3) 0.2442(2) 0.0526(7) Uani 1 1 d . . .
C25 C -0.2184(3) 0.1291(4) 0.2108(3) 0.0702(10) Uani 1 1 d . . .
H25A H -0.2964 0.0640 0.2198 0.084(11) Uiso 1 1 calc R . .
H25B H -0.2255 0.1254 0.1461 0.080(12) Uiso 1 1 calc R . .
H25C H -0.2114 0.2127 0.2451 0.117(16) Uiso 1 1 calc R . .
N31 N 0.2750(2) 0.4100(2) 0.28190(15) 0.0404(5) Uani 1 1 d . . .
N32 N 0.1586(2) 0.3943(2) 0.22554(15) 0.0419(5) Uani 1 1 d . . .
C31 C 0.4483(3) 0.5842(3) 0.4092(2) 0.0557(8) Uani 1 1 d . . .
H31A H 0.4828 0.6768 0.4256 0.106(14) Uiso 1 1 calc R . .
H31B H 0.5143 0.5546 0.3863 0.125(17) Uiso 1 1 calc R . .
H31C H 0.4272 0.5549 0.4629 0.128(17) Uiso 1 1 calc R . .
C32 C 0.3248(3) 0.5319(3) 0.33604(18) 0.0430(6) Uani 1 1 d . . .
C33 C 0.2422(3) 0.5935(3) 0.3142(2) 0.0516(7) Uani 1 1 d . . .
H33 H 0.2543 0.6785 0.3412 0.058(9) Uiso 1 1 calc R . .
C34 C 0.1386(3) 0.5054(3) 0.2449(2) 0.0480(7) Uani 1 1 d . . .
C35 C 0.0206(4) 0.5214(4) 0.1970(3) 0.0726(10) Uani 1 1 d . . .
H35A H -0.0584 0.4747 0.2174 0.106(15) Uiso 1 1 calc R . .
H35B H 0.0094 0.4885 0.1313 0.084(13) Uiso 1 1 calc R . .
H35C H 0.0347 0.6113 0.2116 0.109(15) Uiso 1 1 calc R . .
B B 0.0663(3) 0.2594(3) 0.1633(2) 0.0438(7) Uani 1 1 d . . .
H(B) H -0.019(2) 0.2641(3) 0.1263(10) 0.044(7) Uiso 1 1 calc R . .
S4 S 0.75870(9) 0.48613(10) 0.39653(8) 0.0811(3) Uani 1 1 d D . .
O4 O 0.51182(18) 0.33921(18) 0.26941(14) 0.0487(5) Uani 1 1 d . A .
C41 C 0.5799(3) 0.4459(3) 0.2440(2) 0.0481(7) Uani 1 1 d . . .
C42 C 0.7044(3) 0.5293(3) 0.2990(2) 0.0569(8) Uani 1 1 d D A .
C43 C 0.7760(4) 0.6391(3) 0.2739(3) 0.0754(11) Uani 1 1 d . . .
H43 H 0.8577 0.6966 0.3110 0.092(13) Uiso 1 1 calc R A .
C44 C 0.7286(4) 0.6650(4) 0.1951(3) 0.0794(11) Uani 1 1 d . A .
H44 H 0.7785 0.7385 0.1787 0.101(13) Uiso 1 1 calc R . .
C45 C 0.6078(4) 0.5819(3) 0.1409(3) 0.0683(9) Uani 1 1 d . . .
H45 H 0.5759 0.5986 0.0872 0.074(11) Uiso 1 1 calc R A .
C46 C 0.5331(3) 0.4737(3) 0.1655(2) 0.0558(8) Uani 1 1 d . A .
H46 H 0.4502 0.4187 0.1288 0.063(10) Uiso 1 1 calc R . .
C47A C 0.8680(8) 0.6421(8) 0.4777(5) 0.099(3) Uani 0.523(7) 1 d PDU A 1
H47A H 0.8436 0.7099 0.4620 0.128 Uiso 0.523(7) 1 calc PR A 1
H47B H 0.8534 0.6405 0.5400 0.128 Uiso 0.523(7) 1 calc PR A 1
C48A C 1.0079(8) 0.6718(9) 0.4764(7) 0.109(3) Uani 0.523(7) 1 d PDU A 1
H48A H 1.0234 0.6755 0.4153 0.163 Uiso 0.523(7) 1 calc PR A 1
H48B H 1.0331 0.6059 0.4931 0.163 Uiso 0.523(7) 1 calc PR A 1
H48C H 1.0604 0.7537 0.5198 0.163 Uiso 0.523(7) 1 calc PR A 1
C47B C 0.9052(10) 0.6344(9) 0.4576(6) 0.097(3) Uani 0.477(7) 1 d PDU A 2
H47C H 0.9789 0.6396 0.4254 0.126 Uiso 0.477(7) 1 calc PR A 2
H47D H 0.8831 0.7091 0.4565 0.126 Uiso 0.477(7) 1 calc PR A 2
C48B C 0.9462(9) 0.6372(9) 0.5514(5) 0.096(3) Uani 0.477(7) 1 d PDU A 2
H48D H 1.0337 0.7035 0.5762 0.145 Uiso 0.477(7) 1 calc PR A 2
H48E H 0.9487 0.5551 0.5537 0.145 Uiso 0.477(7) 1 calc PR A 2
H48F H 0.8837 0.6550 0.5873 0.145 Uiso 0.477(7) 1 calc PR A 2
S5 S 0.31144(9) -0.16621(8) 0.15994(6) 0.0650(2) Uani 1 1 d . . .
O5 O 0.36104(18) 0.08588(17) 0.26146(13) 0.0471(5) Uani 1 1 d . . .
C51 C 0.4473(3) 0.0433(3) 0.30232(19) 0.0432(6) Uani 1 1 d . . .
C52 C 0.4360(3) -0.0824(3) 0.2607(2) 0.0474(7) Uani 1 1 d . . .
C53 C 0.5183(3) -0.1333(3) 0.3026(2) 0.0568(8) Uani 1 1 d . . .
H53 H 0.5122 -0.2164 0.2754 0.067(10) Uiso 1 1 calc R . .
C54 C 0.6081(3) -0.0615(4) 0.3836(2) 0.0635(9) Uani 1 1 d . . .
H54 H 0.6612 -0.0970 0.4118 0.061(9) Uiso 1 1 calc R . .
C55 C 0.6203(3) 0.0620(4) 0.4234(2) 0.0645(9) Uani 1 1 d . . .
H55 H 0.6820 0.1104 0.4780 0.084(12) Uiso 1 1 calc R . .
C56 C 0.5408(3) 0.1149(3) 0.3822(2) 0.0569(8) Uani 1 1 d . . .
H56 H 0.5506 0.1994 0.4086 0.065(10) Uiso 1 1 calc R . .
C57 C 0.3505(4) -0.3026(3) 0.1111(3) 0.0709(10) Uani 1 1 d . . .
H57A H 0.4418 -0.2739 0.1011 0.086(12) Uiso 1 1 calc R . .
H57B H 0.3420 -0.3571 0.1530 0.069(10) Uiso 1 1 calc R . .
C58 C 0.2539(5) -0.3772(5) 0.0199(3) 0.1035(15) Uani 1 1 d . . .
H58A H 0.2750 -0.4493 -0.0084 0.140(19) Uiso 1 1 calc R . .
H58B H 0.2612 -0.3218 -0.0205 0.16(3) Uiso 1 1 calc R . .
H58C H 0.1640 -0.4079 0.0308 0.121(18) Uiso 1 1 calc R . .

loop_
_atom_site_aniso_label
_atom_site_aniso_U_11
_atom_site_aniso_U_22
_atom_site_aniso_U_33
_atom_site_aniso_U_23
_atom_site_aniso_U_13
_atom_site_aniso_U_12
Mo 0.03263(13) 0.03892(13) 0.04022(13) 0.00998(9) 0.00124(9) 0.01158(9)
O1 0.0482(11) 0.0558(12) 0.0450(11) 0.0110(9) 0.0005(9) 0.0166(10)
N11 0.0354(12) 0.0474(13) 0.0422(12) 0.0096(10) 0.0056(10) 0.0180(10)
N12 0.0357(12) 0.0464(13) 0.0387(12) 0.0066(10) 0.0010(10) 0.0155(10)
C11 0.061(2) 0.070(2) 0.061(2) 0.0196(18) 0.0230(17) 0.0376(18)
C12 0.0459(16) 0.0420(15) 0.0471(16) 0.0124(12) 0.0122(13) 0.0175(13)
C13 0.0618(19) 0.0550(17) 0.0367(15) 0.0091(13) 0.0108(14) 0.0251(15)
C14 0.0475(16) 0.0470(16) 0.0402(15) 0.0088(12) 0.0017(13) 0.0155(13)
C15 0.059(2) 0.084(3) 0.0454(19) 0.0122(17) -0.0061(16) 0.0272(18)
N21 0.0339(12) 0.0456(13) 0.0478(13) 0.0119(10) 0.0054(10) 0.0101(10)
N22 0.0317(12) 0.0475(13) 0.0459(13) 0.0049(10) 0.0050(10) 0.0126(10)
C21 0.067(2) 0.078(3) 0.091(3) 0.048(2) 0.014(2) 0.017(2)
C22 0.0459(17) 0.0505(17) 0.0560(18) 0.0158(14) 0.0118(14) 0.0067(14)
C23 0.0470(18) 0.0586(19) 0.068(2) 0.0176(17) 0.0209(16) 0.0050(15)
C24 0.0355(15) 0.0526(17) 0.0564(18) 0.0006(14) 0.0097(13) 0.0094(13)
C25 0.0379(17) 0.078(3) 0.086(3) 0.011(2) 0.0156(17) 0.0173(17)
N31 0.0357(12) 0.0426(12) 0.0403(12) 0.0086(10) 0.0024(10) 0.0147(10)
N32 0.0345(12) 0.0445(13) 0.0465(13) 0.0097(10) 0.0040(10) 0.0173(10)
C31 0.0570(19) 0.0467(18) 0.0498(18) 0.0040(14) -0.0043(15) 0.0134(15)
C32 0.0435(15) 0.0405(15) 0.0430(15) 0.0107(12) 0.0100(12) 0.0135(12)
C33 0.0548(18) 0.0398(16) 0.0602(19) 0.0086(14) 0.0118(15) 0.0210(14)
C34 0.0421(16) 0.0507(17) 0.0572(18) 0.0162(14) 0.0115(13) 0.0232(14)
C35 0.059(2) 0.068(2) 0.096(3) 0.018(2) -0.002(2) 0.0368(19)
B 0.0351(16) 0.0514(19) 0.0432(17) 0.0084(14) 0.0025(14) 0.0186(14)
S4 0.0523(5) 0.0783(6) 0.0934(7) 0.0274(5) -0.0115(5) 0.0069(5)
O4 0.0354(10) 0.0466(11) 0.0626(12) 0.0216(9) 0.0052(9) 0.0111(9)
C41 0.0396(15) 0.0467(16) 0.0624(19) 0.0142(14) 0.0145(14) 0.0206(13)
C42 0.0405(16) 0.0536(18) 0.075(2) 0.0190(16) 0.0118(15) 0.0150(14)
C43 0.047(2) 0.054(2) 0.120(3) 0.027(2) 0.019(2) 0.0097(17)
C44 0.075(3) 0.062(2) 0.124(4) 0.050(2) 0.044(3) 0.031(2)
C45 0.080(3) 0.066(2) 0.084(3) 0.0353(19) 0.032(2) 0.044(2)
C46 0.0555(19) 0.0518(18) 0.066(2) 0.0195(15) 0.0137(16) 0.0255(16)
C47A 0.075(5) 0.107(4) 0.108(5) 0.012(3) 0.010(3) 0.039(3)
C48A 0.094(4) 0.113(4) 0.113(5) 0.031(4) 0.013(4) 0.033(3)
C47B 0.066(5) 0.104(4) 0.109(5) 0.019(4) -0.004(4) 0.029(3)
C48B 0.096(4) 0.100(4) 0.091(4) 0.015(3) 0.021(3) 0.040(3)
S5 0.0579(5) 0.0504(5) 0.0777(6) 0.0045(4) -0.0115(4) 0.0245(4)
O5 0.0431(11) 0.0425(10) 0.0548(12) 0.0135(9) 0.0005(9) 0.0174(9)
C51 0.0328(14) 0.0494(16) 0.0496(16) 0.0215(13) 0.0092(12) 0.0134(12)
C52 0.0366(15) 0.0461(16) 0.0618(18) 0.0232(14) 0.0076(13) 0.0140(13)
C53 0.0462(17) 0.0547(19) 0.078(2) 0.0302(17) 0.0101(16) 0.0228(15)
C54 0.0458(18) 0.085(2) 0.076(2) 0.041(2) 0.0080(16) 0.0341(18)
C55 0.0485(19) 0.088(3) 0.0532(19) 0.0186(18) -0.0038(15) 0.0260(18)
C56 0.0473(18) 0.064(2) 0.0550(18) 0.0111(15) 0.0039(14) 0.0201(15)
C57 0.071(2) 0.068(2) 0.079(2) 0.0150(19) 0.0167(19) 0.0345(19)
C58 0.100(4) 0.103(3) 0.088(3) -0.017(3) 0.012(3) 0.042(3)

loop_
_atom_type_symbol
_atom_type_description
_atom_type_scat_dispersion_real
_atom_type_scat_dispersion_imag
_atom_type_scat_source
C C 0.0033 0.0016 'International Tables Vol C Tables 4.2.6.8 and 6.1.1.4'
H H 0.0000 0.0000 'International Tables Vol C Tables 4.2.6.8 and 6.1.1.4'
B B 0.0013 0.0007 'International Tables Vol C Tables 4.2.6.8 and 6.1.1.4'
N N 0.0061 0.0033 'International Tables Vol C Tables 4.2.6.8 and 6.1.1.4'
O O 0.0106 0.0060 'International Tables Vol C Tables 4.2.6.8 and 6.1.1.4'
S S 0.1246 0.1234 'International Tables Vol C Tables 4.2.6.8 and 6.1.1.4'
Mo Mo -1.6832 0.6857 'International Tables Vol C Tables 4.2.6.8 and 6.1.1.4'

loop_
_geom_angle_atom_site_label_1
_geom_angle_atom_site_label_2
_geom_angle_atom_site_label_3
_geom_angle
_geom_angle_site_symmetry_1
_geom_angle_site_symmetry_3
_geom_angle_publ_flag
O1 Mo O5 100.91(9) . . ?
O1 Mo O4 104.90(9) . . ?
O5 Mo O4 90.15(8) . . ?
O1 Mo N31 91.74(9) . . ?
O5 Mo N31 166.27(8) . . ?
O4 Mo N31 91.74(8) . . ?
O1 Mo N21 89.20(9) . . ?
O5 Mo N21 88.51(8) . . ?
O4 Mo N21 165.84(8) . . ?
N31 Mo N21 86.34(8) . . ?
O1 Mo N11 165.53(9) . . ?
O5 Mo N11 85.50(8) . . ?
O4 Mo N11 87.90(8) . . ?
N31 Mo N11 80.98(8) . . ?
N21 Mo N11 77.93(8) . . ?
C12 N11 N12 106.5(2) . . ?
C12 N11 Mo 133.20(18) . . ?
N12 N11 Mo 120.27(16) . . ?
C14 N12 N11 109.7(2) . . ?
C14 N12 B 131.4(2) . . ?
N11 N12 B 118.9(2) . . ?
C12 C11 H11A 109.5 . . ?
C12 C11 H11B 109.5 . . ?
H11A C11 H11B 109.5 . . ?
C12 C11 H11C 109.5 . . ?
H11A C11 H11C 109.5 . . ?
H11B C11 H11C 109.5 . . ?
N11 C12 C13 109.2(2) . . ?
N11 C12 C11 122.9(3) . . ?
C13 C12 C11 127.9(3) . . ?
C14 C13 C12 106.9(3) . . ?
C14 C13 H13 126.5 . . ?
C12 C13 H13 126.5 . . ?
N12 C14 C13 107.6(2) . . ?
N12 C14 C15 123.1(3) . . ?
C13 C14 C15 129.3(3) . . ?
C14 C15 H15A 109.5 . . ?
C14 C15 H15B 109.5 . . ?
H15A C15 H15B 109.5 . . ?
C14 C15 H15C 109.5 . . ?
H15A C15 H15C 109.5 . . ?
H15B C15 H15C 109.5 . . ?
C22 N21 N22 107.3(2) . . ?
C22 N21 Mo 130.42(19) . . ?
N22 N21 Mo 120.44(16) . . ?
C24 N22 N21 109.1(2) . . ?
C24 N22 B 130.8(2) . . ?
N21 N22 B 120.0(2) . . ?
C22 C21 H21A 109.5 . . ?
C22 C21 H21B 109.5 . . ?
H21A C21 H21B 109.5 . . ?
C22 C21 H21C 109.5 . . ?
H21A C21 H21C 109.5 . . ?
H21B C21 H21C 109.5 . . ?
N21 C22 C23 108.9(3) . . ?
N21 C22 C21 122.2(3) . . ?
C23 C22 C21 128.9(3) . . ?
C24 C23 C22 107.0(3) . . ?
C24 C23 H23 126.5 . . ?
C22 C23 H23 126.5 . . ?
N22 C24 C23 107.7(3) . . ?
N22 C24 C25 122.5(3) . . ?
C23 C24 C25 129.7(3) . . ?
C24 C25 H25A 109.5 . . ?
C24 C25 H25B 109.5 . . ?
H25A C25 H25B 109.5 . . ?
C24 C25 H25C 109.5 . . ?
H25A C25 H25C 109.5 . . ?
H25B C25 H25C 109.5 . . ?
C32 N31 N32 106.8(2) . . ?
C32 N31 Mo 130.91(18) . . ?
N32 N31 Mo 121.53(15) . . ?
C34 N32 N31 109.2(2) . . ?
C34 N32 B 130.3(2) . . ?
N31 N32 B 120.0(2) . . ?
C32 C31 H31A 109.5 . . ?
C32 C31 H31B 109.5 . . ?
H31A C31 H31B 109.5 . . ?
C32 C31 H31C 109.5 . . ?
H31A C31 H31C 109.5 . . ?
H31B C31 H31C 109.5 . . ?
N31 C32 C33 109.2(2) . . ?
N31 C32 C31 122.8(3) . . ?
C33 C32 C31 127.9(3) . . ?
C34 C33 C32 107.0(3) . . ?
C34 C33 H33 126.5 . . ?
C32 C33 H33 126.5 . . ?
N32 C34 C33 107.8(2) . . ?
N32 C34 C35 123.1(3) . . ?
C33 C34 C35 129.1(3) . . ?
C34 C35 H35A 109.5 . . ?
C34 C35 H35B 109.5 . . ?
H35A C35 H35B 109.5 . . ?
C34 C35 H35C 109.5 . . ?
H35A C35 H35C 109.5 . . ?
H35B C35 H35C 109.5 . . ?
N12 B N22 108.6(2) . . ?
N12 B N32 109.5(2) . . ?
N22 B N32 108.0(2) . . ?
N12 B H(B) 110.2 . . ?
N22 B H(B) 110.2 . . ?
N32 B H(B) 110.2 . . ?
C42 S4 C47A 103.5(3) . . ?
C42 S4 C47B 101.2(3) . . ?
C41 O4 Mo 139.21(17) . . ?
O4 C41 C46 122.8(3) . . ?
O4 C41 C42 117.9(3) . . ?
C46 C41 C42 119.3(3) . . ?
C43 C42 C41 118.7(3) . . ?
C43 C42 S4 124.6(3) . . ?
C41 C42 S4 116.7(2) . . ?
C44 C43 C42 121.3(4) . . ?
C44 C43 H43 119.3 . . ?
C42 C43 H43 119.3 . . ?
C45 C44 C43 119.6(3) . . ?
C45 C44 H44 120.2 . . ?
C43 C44 H44 120.2 . . ?
C44 C45 C46 120.2(4) . . ?
C44 C45 H45 119.9 . . ?
C46 C45 H45 119.9 . . ?
C45 C46 C41 120.8(3) . . ?
C45 C46 H46 119.6 . . ?
C41 C46 H46 119.6 . . ?
C48A C47A S4 112.7(6) . . ?
C48A C47A H47A 109.0 . . ?
S4 C47A H47A 109.0 . . ?
C48A C47A H47B 109.0 . . ?
S4 C47A H47B 109.0 . . ?
H47A C47A H47B 107.8 . . ?
C48B C47B S4 111.9(6) . . ?
C48B C47B H47C 109.2 . . ?
S4 C47B H47C 109.2 . . ?
C48B C47B H47D 109.2 . . ?
S4 C47B H47D 109.2 . . ?
H47C C47B H47D 107.9 . . ?
C47B C48B H48D 109.5 . . ?
C47B C48B H48E 109.5 . . ?
H48D C48B H48E 109.5 . . ?
C47B C48B H48F 109.5 . . ?
H48D C48B H48F 109.5 . . ?
H48E C48B H48F 109.5 . . ?
C52 S5 C57 103.84(15) . . ?
C51 O5 Mo 134.33(17) . . ?
O5 C51 C56 123.7(3) . . ?
O5 C51 C52 116.7(2) . . ?
C56 C51 C52 119.7(3) . . ?
C53 C52 C51 119.0(3) . . ?
C53 C52 S5 125.1(2) . . ?
C51 C52 S5 115.9(2) . . ?
C54 C53 C52 120.4(3) . . ?
C54 C53 H53 119.8 . . ?
C52 C53 H53 119.8 . . ?
C55 C54 C53 120.5(3) . . ?
C55 C54 H54 119.7 . . ?
C53 C54 H54 119.7 . . ?
C54 C55 C56 120.0(3) . . ?
C54 C55 H55 120.0 . . ?
C56 C55 H55 120.0 . . ?
C51 C56 C55 120.5(3) . . ?
C51 C56 H56 119.8 . . ?
C55 C56 H56 119.8 . . ?
C58 C57 S5 108.2(3) . . ?
C58 C57 H57A 110.1 . . ?
S5 C57 H57A 110.1 . . ?
C58 C57 H57B 110.1 . . ?
S5 C57 H57B 110.1 . . ?
H57A C57 H57B 108.4 . . ?
C57 C58 H58A 109.5 . . ?
C57 C58 H58B 109.5 . . ?
H58A C58 H58B 109.5 . . ?
C57 C58 H58C 109.5 . . ?
H58A C58 H58C 109.5 . . ?
H58B C58 H58C 109.5 . . ?

loop_
_geom_bond_atom_site_label_1
_geom_bond_atom_site_label_2
_geom_bond_distance
_geom_bond_site_symmetry_2
_geom_bond_publ_flag
Mo O1 1.6748(19) . ?
Mo O5 1.9508(18) . ?
Mo O4 1.9525(19) . ?
Mo N31 2.179(2) . ?
Mo N21 2.181(2) . ?
Mo N11 2.285(2) . ?
N11 C12 1.342(3) . ?
N11 N12 1.380(3) . ?
N12 C14 1.342(3) . ?
N12 B 1.531(4) . ?
C11 C12 1.496(4) . ?
C11 H11A 0.9600 . ?
C11 H11B 0.9600 . ?
C11 H11C 0.9600 . ?
C12 C13 1.385(4) . ?
C13 C14 1.371(4) . ?
C13 H13 0.9300 . ?
C14 C15 1.491(4) . ?
C15 H15A 0.9600 . ?
C15 H15B 0.9600 . ?
C15 H15C 0.9600 . ?
N21 C22 1.343(3) . ?
N21 N22 1.375(3) . ?
N22 C24 1.349(3) . ?
N22 B 1.538(4) . ?
C21 C22 1.494(5) . ?
C21 H21A 0.9600 . ?
C21 H21B 0.9600 . ?
C21 H21C 0.9600 . ?
C22 C23 1.382(4) . ?
C23 C24 1.374(4) . ?
C23 H23 0.9300 . ?
C24 C25 1.498(4) . ?
C25 H25A 0.9600 . ?
C25 H25B 0.9600 . ?
C25 H25C 0.9600 . ?
N31 C32 1.344(3) . ?
N31 N32 1.380(3) . ?
N32 C34 1.344(3) . ?
N32 B 1.543(4) . ?
C31 C32 1.490(4) . ?
C31 H31A 0.9600 . ?
C31 H31B 0.9600 . ?
C31 H31C 0.9600 . ?
C32 C33 1.376(4) . ?
C33 C34 1.374(4) . ?
C33 H33 0.9300 . ?
C34 C35 1.491(4) . ?
C35 H35A 0.9600 . ?
C35 H35B 0.9600 . ?
C35 H35C 0.9600 . ?
B H(B) 1.0589 . ?
S4 C42 1.756(3) . ?
S4 C47A 1.840(6) . ?
S4 C47B 1.846(7) . ?
O4 C41 1.349(3) . ?
C41 C46 1.382(4) . ?
C41 C42 1.399(4) . ?
C42 C43 1.385(4) . ?
C43 C44 1.375(5) . ?
C43 H43 0.9300 . ?
C44 C45 1.366(5) . ?
C44 H44 0.9300 . ?
C45 C46 1.376(4) . ?
C45 H45 0.9300 . ?
C46 H46 0.9300 . ?
C47A C48A 1.441(9) . ?
C47A H47A 0.9700 . ?
C47A H47B 0.9700 . ?
C48A H48A 0.9600 . ?
C48A H48B 0.9600 . ?
C48A H48C 0.9600 . ?
C47B C48B 1.427(9) . ?
C47B H47C 0.9700 . ?
C47B H47D 0.9700 . ?
C48B H48D 0.9600 . ?
C48B H48E 0.9600 . ?
C48B H48F 0.9600 . ?
S5 C52 1.760(3) . ?
S5 C57 1.791(3) . ?
O5 C51 1.350(3) . ?
C51 C56 1.375(4) . ?
C51 C52 1.402(4) . ?
C52 C53 1.393(4) . ?
C53 C54 1.372(5) . ?
C53 H53 0.9300 . ?
C54 C55 1.369(5) . ?
C54 H54 0.9300 . ?
C55 C56 1.384(4) . ?
C55 H55 0.9300 . ?
C56 H56 0.9300 . ?
C57 C58 1.514(5) . ?
C57 H57A 0.9700 . ?
C57 H57B 0.9700 . ?
C58 H58A 0.9600 . ?
C58 H58B 0.9600 . ?
C58 H58C 0.9600 . ?

loop_
_geom_torsion_atom_site_label_1
_geom_torsion_atom_site_label_2
_geom_torsion_atom_site_label_3
_geom_torsion_atom_site_label_4
_geom_torsion
_geom_torsion_site_symmetry_1
_geom_torsion_site_symmetry_2
_geom_torsion_site_symmetry_3
_geom_torsion_site_symmetry_4
_geom_torsion_publ_flag
O1 Mo N11 C12 -161.1(3) . . . . ?
O5 Mo N11 C12 -44.0(2) . . . . ?
O4 Mo N11 C12 46.3(2) . . . . ?
N31 Mo N11 C12 138.4(3) . . . . ?
N21 Mo N11 C12 -133.4(3) . . . . ?
O1 Mo N11 N12 16.4(4) . . . . ?
O5 Mo N11 N12 133.43(18) . . . . ?
O4 Mo N11 N12 -136.26(18) . . . . ?
N31 Mo N11 N12 -44.16(18) . . . . ?
N21 Mo N11 N12 44.00(18) . . . . ?
C12 N11 N12 C14 0.4(3) . . . . ?
Mo N11 N12 C14 -177.61(17) . . . . ?
C12 N11 N12 B -179.1(2) . . . . ?
Mo N11 N12 B 2.9(3) . . . . ?
N12 N11 C12 C13 -0.2(3) . . . . ?
Mo N11 C12 C13 177.46(19) . . . . ?
N12 N11 C12 C11 179.6(3) . . . . ?
Mo N11 C12 C11 -2.8(4) . . . . ?
N11 C12 C13 C14 -0.1(3) . . . . ?
C11 C12 C13 C14 -179.8(3) . . . . ?
N11 N12 C14 C13 -0.5(3) . . . . ?
B N12 C14 C13 178.9(3) . . . . ?
N11 N12 C14 C15 178.1(3) . . . . ?
B N12 C14 C15 -2.5(5) . . . . ?
C12 C13 C14 N12 0.3(3) . . . . ?
C12 C13 C14 C15 -178.2(3) . . . . ?
O1 Mo N21 C22 -43.4(3) . . . . ?
O5 Mo N21 C22 57.6(3) . . . . ?
O4 Mo N21 C22 142.2(3) . . . . ?
N31 Mo N21 C22 -135.2(3) . . . . ?
N11 Mo N21 C22 143.3(3) . . . . ?
O1 Mo N21 N22 118.88(19) . . . . ?
O5 Mo N21 N22 -140.18(19) . . . . ?
O4 Mo N21 N22 -55.5(4) . . . . ?
N31 Mo N21 N22 27.08(19) . . . . ?
N11 Mo N21 N22 -54.46(19) . . . . ?
C22 N21 N22 C24 1.2(3) . . . . ?
Mo N21 N22 C24 -164.74(18) . . . . ?
C22 N21 N22 B -176.1(2) . . . . ?
Mo N21 N22 B 17.9(3) . . . . ?
N22 N21 C22 C23 -0.7(3) . . . . ?
Mo N21 C22 C23 163.3(2) . . . . ?
N22 N21 C22 C21 179.6(3) . . . . ?
Mo N21 C22 C21 -16.3(5) . . . . ?
N21 C22 C23 C24 0.0(4) . . . . ?
C21 C22 C23 C24 179.6(4) . . . . ?
N21 N22 C24 C23 -1.2(3) . . . . ?
B N22 C24 C23 175.7(3) . . . . ?
N21 N22 C24 C25 175.9(3) . . . . ?
B N22 C24 C25 -7.1(5) . . . . ?
C22 C23 C24 N22 0.7(4) . . . . ?
C22 C23 C24 C25 -176.1(3) . . . . ?
O1 Mo N31 C32 43.9(2) . . . . ?
O5 Mo N31 C32 -158.8(3) . . . . ?
O4 Mo N31 C32 -61.1(2) . . . . ?
N21 Mo N31 C32 133.0(2) . . . . ?
N11 Mo N31 C32 -148.7(2) . . . . ?
O1 Mo N31 N32 -124.83(19) . . . . ?
O5 Mo N31 N32 32.4(4) . . . . ?
O4 Mo N31 N32 130.20(19) . . . . ?
N21 Mo N31 N32 -35.75(19) . . . . ?
N11 Mo N31 N32 42.60(18) . . . . ?
C32 N31 N32 C34 0.3(3) . . . . ?
Mo N31 N32 C34 171.44(18) . . . . ?
C32 N31 N32 B -172.2(2) . . . . ?
Mo N31 N32 B -1.0(3) . . . . ?
N32 N31 C32 C33 -0.4(3) . . . . ?
Mo N31 C32 C33 -170.41(19) . . . . ?
N32 N31 C32 C31 177.6(3) . . . . ?
Mo N31 C32 C31 7.6(4) . . . . ?
N31 C32 C33 C34 0.4(3) . . . . ?
C31 C32 C33 C34 -177.5(3) . . . . ?
N31 N32 C34 C33 -0.1(3) . . . . ?
B N32 C34 C33 171.4(3) . . . . ?
N31 N32 C34 C35 -179.3(3) . . . . ?
B N32 C34 C35 -7.9(5) . . . . ?
C32 C33 C34 N32 -0.2(3) . . . . ?
C32 C33 C34 C35 179.0(3) . . . . ?
C14 N12 B N22 120.1(3) . . . . ?
N11 N12 B N22 -60.6(3) . . . . ?
C14 N12 B N32 -122.2(3) . . . . ?
N11 N12 B N32 57.2(3) . . . . ?
C24 N22 B N12 -126.4(3) . . . . ?
N21 N22 B N12 50.3(3) . . . . ?
C24 N22 B N32 114.9(3) . . . . ?
N21 N22 B N32 -68.4(3) . . . . ?
C34 N32 B N12 129.1(3) . . . . ?
N31 N32 B N12 -60.3(3) . . . . ?
C34 N32 B N22 -112.8(3) . . . . ?
N31 N32 B N22 57.9(3) . . . . ?
O1 Mo O4 C41 -105.1(3) . . . . ?
O5 Mo O4 C41 153.5(3) . . . . ?
N31 Mo O4 C41 -12.9(3) . . . . ?
N21 Mo O4 C41 69.1(5) . . . . ?
N11 Mo O4 C41 68.0(3) . . . . ?
Mo O4 C41 C46 -49.8(4) . . . . ?
Mo O4 C41 C42 131.8(3) . . . . ?
O4 C41 C42 C43 179.8(3) . . . . ?
C46 C41 C42 C43 1.3(5) . . . . ?
O4 C41 C42 S4 -0.4(4) . . . . ?
C46 C41 C42 S4 -178.8(2) . . . . ?
C47A S4 C42 C43 27.6(5) . . . . ?
C47B S4 C42 C43 10.2(6) . . . . ?
C47A S4 C42 C41 -152.2(4) . . . . ?
C47B S4 C42 C41 -169.6(5) . . . . ?
C41 C42 C43 C44 -1.9(5) . . . . ?
S4 C42 C43 C44 178.3(3) . . . . ?
C42 C43 C44 C45 0.9(6) . . . . ?
C43 C44 C45 C46 0.7(6) . . . . ?
C44 C45 C46 C41 -1.3(5) . . . . ?
O4 C41 C46 C45 -178.1(3) . . . . ?
C42 C41 C46 C45 0.2(5) . . . . ?
C42 S4 C47A C48A -98.1(7) . . . . ?
C47B S4 C47A C48A -13.8(11) . . . . ?
C42 S4 C47B C48B 164.2(8) . . . . ?
C47A S4 C47B C48B 64.7(14) . . . . ?
O1 Mo O5 C51 -42.8(2) . . . . ?
O4 Mo O5 C51 62.4(2) . . . . ?
N31 Mo O5 C51 160.3(3) . . . . ?
N21 Mo O5 C51 -131.7(2) . . . . ?
N11 Mo O5 C51 150.2(2) . . . . ?
Mo O5 C51 C56 2.0(4) . . . . ?
Mo O5 C51 C52 -179.71(19) . . . . ?
O5 C51 C52 C53 -176.9(2) . . . . ?
C56 C51 C52 C53 1.4(4) . . . . ?
O5 C51 C52 S5 0.7(3) . . . . ?
C56 C51 C52 S5 179.0(2) . . . . ?
C57 S5 C52 C53 -15.8(3) . . . . ?
C57 S5 C52 C51 166.7(2) . . . . ?
C51 C52 C53 C54 0.5(4) . . . . ?
S5 C52 C53 C54 -176.9(2) . . . . ?
C52 C53 C54 C55 -1.5(5) . . . . ?
C53 C54 C55 C56 0.6(5) . . . . ?
O5 C51 C56 C55 175.9(3) . . . . ?
C52 C51 C56 C55 -2.3(4) . . . . ?
C54 C55 C56 C51 1.3(5) . . . . ?
C52 S5 C57 C58 -176.3(3) . . . . ?
